data_1535278
loop_
_publ_author_name
'Meyer, G.'
'Klein, D.'

_publ_section_title
;
 Zwei neue Ammoniakate des Scandiumtrichlorides, Sc Cl3 (N H3) und Sc Cl3
 (N H3)2
;
_journal_name_full 'Zeitschrift fuer Anorganische und Allgemeine Chemie'
_journal_page_first 1447
_journal_page_last 1450
_journal_volume 628
_journal_year 2002
_chemical_formula_sum 'Cl3 H6 N2 Sc'
_chemical_name_systematic '(Sc (N H3)2) Cl3'
_space_group_IT_number 2
_symmetry_space_group_name_Hall '-P 1'
_symmetry_space_group_name_H-M 'P -1'
_cell_angle_alpha 105.334
_cell_angle_beta 90.935
_cell_angle_gamma 109.741
_cell_formula_units_Z 4
_cell_length_a 6.8812
_cell_length_b 9.7573
_cell_length_c 10.9419
_cell_volume 662.336
_citation_journal_id_ASTM ZAACAB
_cod_data_source_file Meyer_ZAACAB_2002_671.cif
_cod_data_source_block H6Cl3N2Sc1
_cod_original_cell_volume 662.3359
_cod_original_formula_sum 'H6 Cl3 N2 Sc1'
_cod_database_code 1535278

loop_
_symmetry_equiv_pos_as_xyz
x,y,z
-x,-y,-z

loop_
_atom_site_label
_atom_site_type_symbol
_atom_site_fract_x
_atom_site_fract_y
_atom_site_fract_z
_atom_site_occupancy
_atom_site_U_iso_or_equiv
Cl6 Cl-1 0.34069 0.22687 0.08115 1 0.0
H2 H+1 0.314 -0.423 0.144 1 0.0
H5 H+1 0.226 -0.116 0.451 1 0.0
H12 H+1 0.06 -0.218 0.424 1 0.0
N4 N-3 0.3812 -0.338 0.1658 1 0.0
Cl2 Cl-1 0.13361 0.40041 0.34211 1 0.0
H8 H+1 0.432 -0.326 0.23 1 0.0
H3 H+1 0.206 -0.259 0.409 1 0.0
N1 N-3 0.6347 0.403 0.3508 1 0.0
H6 H+1 0.21 -0.077 -0.005 1 0.0
N2 N-3 0.1821 -0.1864 -0.0054 1 0.0
H10 H+1 0.469 -0.308 0.104 1 0.0
H11 H+1 0.737 0.378 0.345 1 0.0
Sc1 Sc+3 0.31763 0.22356 0.30253 1 0.0
N3 N-3 0.176 -0.1962 0.404 1 0.0
Cl4 Cl-1 -0.14045 -0.41978 0.13634 1 0.0
H7 H+1 0.656 0.447 0.418 1 0.0
Cl1 Cl-1 -0.00908 -0.01198 0.2424 1 0.0
Cl3 Cl-1 0.50237 0.02838 0.25824 1 0.0
H9 H+1 0.076 -0.22 -0.037 1 0.0
Cl5 Cl-1 0.33503 0.22024 0.52656 1 0.0
Sc2 Sc+3 0.17031 -0.20147 0.19576 1 0.0
H1 H+1 0.271 -0.197 -0.032 1 0.0
H4 H+1 0.661 0.465 0.308 1 0.0
